data_7107293
loop_
_publ_author_name
'Wendy L. Queen'
'J. Palmer West'
'Shiou-Jyh Hwu'
'Thanh Thao Tran'
'P. Shiv Halasyamani'
'Don VanDerveer'

_publ_section_title
;
 Symmetry preservation in a new noncentrosymmetric lattice comprised of
 acentric POM clusters residing in bowls of Cs+ -based half SOD B-cage
;
_journal_name_full Chem.Commun.
_journal_page_first 1665
_journal_paper_doi 10.1039/c1cc16264k
_journal_volume 48
_journal_year 2012
_chemical_formula_sum 'As8 Cl Cs5 O42 V14'
_chemical_formula_weight 2684.52
_chemical_name_systematic
;
?
;
_space_group_IT_number 33
_symmetry_cell_setting orthorhombic
_symmetry_space_group_name_Hall 'P 2c -2n'
_symmetry_space_group_name_H-M 'P n a 21'
_atom_sites_solution_hydrogens none
_atom_sites_solution_primary direct
_atom_sites_solution_secondary difmap
_audit_creation_method SHELXL-97
_cell_angle_alpha 90.00
_cell_angle_beta 90.00
_cell_angle_gamma 90.00
_cell_formula_units_Z 4
_cell_length_a 26.487(5)
_cell_length_b 13.766(3)
_cell_length_c 13.530(3)
_cell_measurement_reflns_used 7199
_cell_measurement_temperature 293(2)
_cell_measurement_theta_max 26.3714
_cell_measurement_theta_min 2.1258
_cell_volume 4933.3(18)
_computing_cell_refinement 'CrystalClear (Rigaku/MSC, 1999)'
_computing_data_collection 'CrystalClear (Rigaku/MSC, 1999)'
_computing_data_reduction 'CrystalClear (Rigaku/MSC, 1999)'
_computing_molecular_graphics 'SHELXL-97 (Sheldrick, 1997)'
_computing_publication_material 'SHELXL-97 (Sheldrick, 1997)'
_computing_structure_refinement 'SHELXL-97 (Sheldrick, 1997)'
_computing_structure_solution 'SHELXS-97 (Sheldrick, 1990)'
_diffrn_ambient_temperature 293(2)
_diffrn_detector_area_resol_mean 14.6199
_diffrn_measured_fraction_theta_full 0.998
_diffrn_measured_fraction_theta_max 0.998
_diffrn_measurement_details
;
scan:
Number of images: 360
Slice: -90.0000 - 90.0000
Image width: 0.5000
Exp time: 45
Rotation axis: Omega
Omega: 0.0000
Chi: 45.0000
Phi: 0.0000
XTD: 27.1383
2theta: 0
scan:
Number of images: 120
Slice: -30.0000 - 30.0000
Image width: 0.5000
Exp time: 45
Rotation axis: Omega
Omega: 0.0000
Chi: 45.0000
Phi: 90.0000
XTD: 27.1383
2theta: 0
;
_diffrn_measurement_device_type 'Rigaku AFC8S'
_diffrn_measurement_method '\w scans'
_diffrn_radiation_monochromator graphite
_diffrn_radiation_source 'fine-focus sealed tube'
_diffrn_radiation_type MoK\a
_diffrn_radiation_wavelength 0.71073
_diffrn_reflns_av_R_equivalents 0.0522
_diffrn_reflns_av_sigmaI/netI 0.0469
_diffrn_reflns_limit_h_max 31
_diffrn_reflns_limit_h_min -31
_diffrn_reflns_limit_k_max 16
_diffrn_reflns_limit_k_min -15
_diffrn_reflns_limit_l_max 16
_diffrn_reflns_limit_l_min -14
_diffrn_reflns_number 40112
_diffrn_reflns_theta_full 25.05
_diffrn_reflns_theta_max 25.05
_diffrn_reflns_theta_min 1.67
_diffrn_standards_decay_% 0
_diffrn_standards_interval_count 0
_diffrn_standards_interval_time 0
_diffrn_standards_number 0
_exptl_absorpt_coefficient_mu 11.635
_exptl_absorpt_correction_T_max 0.8006
_exptl_absorpt_correction_T_min 0.3891
_exptl_absorpt_correction_type multi-scan
_exptl_absorpt_process_details 'REQAB, CrystalClear'
_exptl_crystal_colour red
_exptl_crystal_density_diffrn 3.614
_exptl_crystal_density_method 'not measured'
_exptl_crystal_description cube
_exptl_crystal_F_000 4856
_exptl_crystal_size_max 0.10
_exptl_crystal_size_mid 0.05
_exptl_crystal_size_min 0.02
_refine_diff_density_max 2.239
_refine_diff_density_min -1.540
_refine_diff_density_rms 0.263
_refine_ls_abs_structure_details 'Flack H D (1983), Acta Cryst. A39, 876-881'
_refine_ls_extinction_coef 0
_refine_ls_extinction_expression Fc^*^=kFc[1+0.001xFc^2^\l^3^/sin(2\q)]^-1/4^
_refine_ls_extinction_method none
_refine_ls_goodness_of_fit_ref 1.101
_refine_ls_hydrogen_treatment none
_refine_ls_matrix_type full
_refine_ls_number_parameters 632
_refine_ls_number_reflns 8230
_refine_ls_number_restraints 1
_refine_ls_restrained_S_all 1.101
_refine_ls_R_factor_all 0.0604
_refine_ls_R_factor_gt 0.0524
_refine_ls_shift/su_max 0.000
_refine_ls_shift/su_mean 0.000
_refine_ls_structure_factor_coef Fsqd
_refine_ls_weighting_details 'calc w=1/[\s^2^(Fo^2^)+(0.0812P)^2^+9.2584P] where P=(Fo^2^+2Fc^2^)/3'
_refine_ls_weighting_scheme calc
_refine_ls_wR_factor_gt 0.1385
_refine_ls_wR_factor_ref 0.1493
_reflns_number_gt 7199
_reflns_number_total 8230
_reflns_threshold_expression >2sigma(I)
_cod_data_source_file c1cc16264k.txt
_cod_data_source_block Cs5V14As8O42Cl
_cod_depositor_comments
;
The following automatic conversions were performed:

'_exptl_absorpt_correction_type' value 'multi scan' changed to
'multi-scan' according to the built-in table from CIF Core dictionary
named 'cif_core.dic' version 2.4.1 from 2010-06-29.

Automatic conversion script
Id: cif_fix_values 1715 2011-07-08 13:25:40Z adriana 
;
_cod_original_sg_symbol_H-M Pna21
_cod_database_code 7107293

loop_
_symmetry_equiv_pos_as_xyz
'x, y, z'
'-x, -y, z+1/2'
'-x+1/2, y+1/2, z+1/2'
'x+1/2, -y+1/2, z'

loop_
_atom_site_label
_atom_site_type_symbol
_atom_site_fract_x
_atom_site_fract_y
_atom_site_fract_z
_atom_site_U_iso_or_equiv
_atom_site_adp_type
_atom_site_occupancy
_atom_site_symmetry_multiplicity
_atom_site_calc_flag
As1 As 0.26042(6) 0.34220(11) -0.07443(12) 0.0282(3) Uani 1 1 d
As2 As 0.26236(6) 0.10423(11) -0.07504(12) 0.0277(3) Uani 1 1 d
As3 As 0.23912(6) 0.10189(11) 0.36550(12) 0.0285(3) Uani 1 1 d
As4 As 0.01831(6) 0.43564(11) -0.02106(12) 0.0290(3) Uani 1 1 d
As5 As 0.23673(6) 0.34050(11) 0.36658(12) 0.0289(3) Uani 1 1 d
As6 As 0.00624(6) 0.43180(11) 0.21877(12) 0.0298(3) Uani 1 1 d
As7 As 0.02199(6) -0.00106(11) -0.02368(12) 0.0285(3) Uani 1 1 d
As8 As 0.01029(6) -0.00174(11) 0.21615(12) 0.0290(3) Uani 1 1 d
V1 V 0.12220(10) 0.50318(16) 0.1222(2) 0.0270(5) Uani 1 1 d
V2 V 0.27163(11) 0.22312(17) 0.1516(2) 0.0286(6) Uani 1 1 d
V3 V 0.22160(10) 0.42574(16) 0.1411(2) 0.0276(5) Uani 1 1 d
V4 V 0.14402(10) 0.01934(17) -0.08023(19) 0.0258(5) Uani 1 1 d
V5 V 0.22702(10) 0.01525(16) 0.1393(2) 0.0251(5) Uani 1 1 d
V6 V 0.14079(10) 0.41936(17) -0.0787(2) 0.0272(5) Uani 1 1 d
V7 V 0.03086(11) 0.21520(18) 0.3110(2) 0.0281(6) Uani 1 1 d
V8 V 0.12372(10) 0.01579(18) 0.3226(2) 0.0260(5) Uani 1 1 d
V9 V 0.11952(10) 0.41997(18) 0.3271(2) 0.0277(6) Uani 1 1 d
V10 V 0.05157(10) 0.21761(17) -0.1089(2) 0.0278(5) Uani 1 1 d
V11 V 0.15460(11) 0.22021(17) -0.1655(2) 0.0267(5) Uani 1 1 d
V12 V -0.00581(10) 0.21511(18) 0.0919(2) 0.0274(6) Uani 1 1 d
V13 V 0.12693(10) -0.06659(17) 0.1179(2) 0.0275(5) Uani 1 1 d
V14 V 0.12350(10) 0.21646(17) 0.4113(2) 0.0287(6) Uani 1 1 d
O1 O 0.2562(4) 0.1187(8) 0.0536(9) 0.034(3) Uani 1 1 d
O2 O 0.2547(4) 0.3268(8) 0.0543(8) 0.030(2) Uani 1 1 d
O3 O 0.2449(4) 0.1175(8) 0.2346(9) 0.029(2) Uani 1 1 d
O4 O 0.1736(5) 0.1130(8) 0.3774(9) 0.036(3) Uani 1 1 d
O5 O 0.2424(4) 0.3246(7) 0.2381(8) 0.027(2) Uani 1 1 d
O6 O 0.0709(4) 0.4600(8) 0.2204(9) 0.034(2) Uani 1 1 d
O7 O 0.0764(4) -0.0267(7) 0.2151(8) 0.029(2) Uani 1 1 d
O8 O 0.1658(4) 0.4602(7) 0.2246(8) 0.029(2) Uani 1 1 d
O9 O 0.1801(4) -0.0197(7) 0.0348(8) 0.028(2) Uani 1 1 d
O10 O 0.1716(4) -0.0227(8) 0.2206(8) 0.030(2) Uani 1 1 d
O11 O 0.1037(4) 0.3134(7) -0.1344(8) 0.029(2) Uani 1 1 d
O12 O 0.1142(5) 0.5029(8) 0.4098(8) 0.036(3) Uani 1 1 d
O13 O 0.1268(4) -0.1839(7) 0.1157(10) 0.036(3) Uani 1 1 d
O14 O 0.1234(4) 0.6198(7) 0.1193(10) 0.037(3) Uani 1 1 d
O15 O 0.2839(4) 0.2246(7) -0.1096(8) 0.029(2) Uani 1 1 d
O16 O 0.1990(4) 0.1160(7) -0.1095(8) 0.028(2) Uani 1 1 d
O17 O 0.2568(4) 0.2216(7) 0.4072(9) 0.029(2) Uani 1 1 d
O19 O 0.1720(4) 0.3256(8) 0.3797(8) 0.032(2) Uani 1 1 d
O18 O 0.0207(4) 0.1273(7) -0.0111(7) 0.023(2) Uani 1 1 d
O20 O 0.0867(4) -0.0221(8) 0.0028(7) 0.031(2) Uani 1 1 d
O21 O -0.0057(4) -0.0332(8) 0.0927(8) 0.034(2) Uani 1 1 d
O22 O 0.2629(5) 0.5119(8) 0.1507(10) 0.040(3) Uani 1 1 d
O23 O 0.1489(4) -0.0654(8) -0.1628(8) 0.034(2) Uani 1 1 d
O24 O 0.2690(4) -0.0680(8) 0.1441(10) 0.038(3) Uani 1 1 d
O25 O 0.0802(4) 0.1232(8) 0.3556(8) 0.032(2) Uani 1 1 d
O26 O 0.1647(5) 0.2206(8) -0.2821(8) 0.036(3) Uani 1 1 d
O27 O 0.1761(4) 0.4615(8) 0.0355(8) 0.030(2) Uani 1 1 d
O28 O 0.0782(4) 0.3109(8) 0.3576(8) 0.029(2) Uani 1 1 d
O29 O 0.0151(5) 0.2165(8) -0.2024(10) 0.040(3) Uani 1 1 d
O30 O 0.1049(4) 0.1243(8) -0.1336(9) 0.036(3) Uani 1 1 d
O31 O 0.1174(5) 0.2122(8) 0.5280(9) 0.041(3) Uani 1 1 d
O32 O -0.0097(4) 0.4657(8) 0.0944(9) 0.035(3) Uani 1 1 d
O33 O 0.0821(4) 0.4571(8) 0.0063(7) 0.030(2) Uani 1 1 d
O34 O 0.0167(5) 0.3067(7) -0.0106(9) 0.035(3) Uani 1 1 d
O35 O 0.0094(5) 0.3051(7) 0.2030(9) 0.036(3) Uani 1 1 d
O36 O 0.1431(5) 0.5036(7) -0.1627(8) 0.033(3) Uani 1 1 d
O37 O 0.1206(4) -0.0665(7) 0.4055(8) 0.032(2) Uani 1 1 d
O38 O -0.0146(5) 0.2130(9) 0.3875(11) 0.048(3) Uani 1 1 d
O39 O 0.0112(4) 0.1251(8) 0.2035(9) 0.033(2) Uani 1 1 d
O40 O 0.1964(4) 0.3265(7) -0.1088(8) 0.032(2) Uani 1 1 d
O41 O -0.0652(4) 0.2091(9) 0.0786(9) 0.038(3) Uani 1 1 d
O42 O 0.3308(5) 0.2264(9) 0.1703(11) 0.045(3) Uani 1 1 d
Cs1 Cs 0.38134(5) 0.21911(8) 0.39722(11) 0.0487(3) Uani 1 1 d
Cs2 Cs 0.27078(5) 0.22136(7) 0.64067(10) 0.0413(3) Uani 1 1 d
Cs3 Cs 0.09439(5) 0.72275(8) 0.33594(11) 0.0486(3) Uani 1 1 d
Cs4 Cs 0.11361(5) 0.41082(9) 0.63103(10) 0.0514(3) Uani 1 1 d
Cs5 Cs 0.12537(4) 0.00553(10) 0.62526(10) 0.0492(3) Uani 1 1 d
Cl1 Cl 0.1300(5) 0.2301(7) 0.1095(9) 0.117(3) Uani 1 1 d

loop_
_atom_site_aniso_label
_atom_site_aniso_U_11
_atom_site_aniso_U_22
_atom_site_aniso_U_33
_atom_site_aniso_U_23
_atom_site_aniso_U_13
_atom_site_aniso_U_12
As1 0.0262(8) 0.0228(7) 0.0357(9) 0.0014(6) 0.0050(6) -0.0004(6)
As2 0.0257(8) 0.0233(7) 0.0340(8) 0.0010(6) 0.0040(6) 0.0030(6)
As3 0.0299(8) 0.0232(7) 0.0325(8) 0.0018(6) -0.0070(6) 0.0005(6)
As4 0.0279(8) 0.0273(7) 0.0318(8) -0.0009(7) -0.0033(6) 0.0038(6)
As5 0.0298(8) 0.0236(7) 0.0333(8) -0.0019(6) -0.0083(6) -0.0026(6)
As6 0.0290(8) 0.0271(8) 0.0334(8) -0.0024(7) 0.0005(6) 0.0054(6)
As7 0.0273(8) 0.0266(7) 0.0315(8) -0.0029(6) -0.0019(6) -0.0040(6)
As8 0.0291(9) 0.0265(8) 0.0314(8) 0.0012(6) 0.0012(7) -0.0044(6)
V1 0.0308(14) 0.0170(10) 0.0332(14) 0.0010(10) -0.0003(11) 0.0006(9)
V2 0.0239(14) 0.0225(12) 0.0395(16) 0.0012(10) -0.0028(11) 0.0001(9)
V3 0.0271(13) 0.0217(11) 0.0340(14) -0.0020(11) -0.0022(11) -0.0011(10)
V4 0.0268(13) 0.0232(11) 0.0274(13) -0.0022(10) 0.0032(10) 0.0011(10)
V5 0.0257(13) 0.0206(11) 0.0289(13) 0.0033(10) -0.0016(10) 0.0007(9)
V6 0.0285(14) 0.0208(11) 0.0321(14) 0.0032(10) 0.0012(11) 0.0021(9)
V7 0.0280(14) 0.0242(12) 0.0322(14) -0.0002(10) 0.0045(11) 0.0008(10)
V8 0.0289(14) 0.0216(11) 0.0275(14) 0.0027(10) -0.0030(10) -0.0023(10)
V9 0.0316(14) 0.0214(12) 0.0302(14) -0.0027(10) -0.0028(11) 0.0003(10)
V10 0.0241(13) 0.0267(12) 0.0326(14) -0.0041(10) -0.0015(11) 0.0005(9)
V11 0.0295(14) 0.0250(12) 0.0258(13) -0.0010(10) 0.0016(10) 0.0017(10)
V12 0.0232(14) 0.0301(13) 0.0289(14) -0.0025(10) -0.0007(10) -0.0020(10)
V13 0.0276(13) 0.0209(11) 0.0340(14) -0.0028(10) 0.0001(11) 0.0002(10)
V14 0.0331(15) 0.0266(12) 0.0264(14) -0.0015(9) -0.0014(11) -0.0016(10)
O1 0.032(6) 0.028(6) 0.043(7) -0.005(5) 0.009(5) -0.005(5)
O2 0.033(6) 0.029(6) 0.027(6) 0.007(4) -0.002(4) -0.010(5)
O3 0.033(6) 0.022(5) 0.033(6) 0.010(4) -0.009(4) -0.003(4)
O4 0.044(7) 0.029(5) 0.037(6) 0.004(5) -0.008(5) 0.000(5)
O5 0.035(6) 0.022(5) 0.025(5) 0.006(4) 0.003(4) 0.003(4)
O6 0.028(6) 0.027(5) 0.046(7) 0.003(5) -0.013(5) -0.002(4)
O7 0.031(6) 0.026(5) 0.030(5) 0.016(4) -0.006(4) -0.001(4)
O8 0.023(5) 0.022(5) 0.041(6) 0.002(4) -0.010(4) -0.001(4)
O9 0.032(6) 0.019(5) 0.032(6) 0.006(4) 0.003(4) 0.002(4)
O10 0.016(5) 0.036(6) 0.038(6) 0.005(5) -0.001(4) 0.000(4)
O11 0.032(6) 0.027(5) 0.029(6) 0.012(4) 0.002(4) -0.001(4)
O12 0.048(7) 0.031(6) 0.028(6) -0.012(4) -0.006(5) 0.006(5)
O13 0.042(7) 0.011(4) 0.056(8) -0.020(5) -0.008(5) 0.008(4)
O14 0.038(7) 0.020(5) 0.051(7) 0.004(5) -0.001(5) -0.001(4)
O15 0.029(6) 0.028(5) 0.030(6) 0.007(4) 0.009(5) 0.009(4)
O16 0.020(5) 0.020(4) 0.043(6) 0.010(4) -0.004(4) -0.006(4)
O17 0.034(6) 0.027(5) 0.027(6) -0.002(4) -0.010(5) 0.001(4)
O19 0.027(6) 0.034(6) 0.035(6) 0.000(5) -0.006(4) 0.007(4)
O18 0.023(5) 0.026(5) 0.020(5) 0.000(4) 0.002(4) 0.003(4)
O20 0.039(7) 0.034(6) 0.022(5) -0.006(4) 0.004(4) 0.000(5)
O21 0.029(6) 0.041(6) 0.030(6) 0.006(5) -0.008(4) -0.005(5)
O22 0.030(7) 0.031(6) 0.059(8) -0.015(6) -0.003(6) 0.006(5)
O23 0.035(6) 0.030(5) 0.036(6) -0.016(5) 0.007(5) 0.009(5)
O24 0.030(6) 0.034(6) 0.049(7) 0.009(5) -0.013(5) 0.011(5)
O25 0.022(5) 0.039(6) 0.036(6) 0.001(5) 0.001(4) 0.000(5)
O26 0.038(7) 0.049(7) 0.022(6) 0.004(5) 0.005(5) 0.002(5)
O27 0.024(5) 0.028(5) 0.038(6) 0.001(5) 0.008(4) -0.011(4)
O28 0.021(5) 0.031(5) 0.037(6) -0.004(5) -0.004(4) -0.005(4)
O29 0.026(6) 0.039(7) 0.054(8) -0.008(5) -0.020(6) 0.005(5)
O30 0.030(6) 0.032(6) 0.046(7) -0.007(5) 0.002(5) 0.002(5)
O31 0.057(9) 0.041(7) 0.024(6) 0.001(5) 0.001(5) -0.002(6)
O32 0.030(6) 0.036(6) 0.040(6) -0.008(5) -0.006(5) 0.010(5)
O33 0.037(6) 0.029(5) 0.026(5) -0.003(4) -0.003(4) 0.011(5)
O34 0.048(7) 0.016(5) 0.042(7) -0.005(5) -0.006(5) 0.004(5)
O35 0.042(7) 0.010(5) 0.056(8) 0.008(5) 0.017(6) -0.001(4)
O36 0.050(7) 0.021(5) 0.028(6) 0.005(4) 0.014(5) 0.003(4)
O37 0.045(7) 0.020(5) 0.030(6) 0.003(4) -0.008(5) 0.006(4)
O38 0.041(8) 0.045(7) 0.059(9) 0.011(6) 0.017(7) 0.007(5)
O39 0.028(6) 0.025(5) 0.044(7) 0.004(5) -0.014(5) 0.001(4)
O40 0.029(6) 0.029(5) 0.039(6) -0.003(5) 0.002(5) 0.004(4)
O41 0.020(6) 0.051(7) 0.041(7) -0.002(5) -0.009(5) 0.006(5)
O42 0.019(6) 0.050(7) 0.065(9) -0.007(6) -0.012(6) 0.000(5)
Cs1 0.0368(6) 0.0385(6) 0.0707(9) -0.0022(6) -0.0015(6) -0.0047(4)
Cs2 0.0433(7) 0.0339(5) 0.0466(6) 0.0007(5) 0.0076(5) -0.0012(4)
Cs3 0.0373(6) 0.0382(6) 0.0704(8) -0.0008(5) 0.0048(6) 0.0008(4)
Cs4 0.0565(7) 0.0555(6) 0.0421(6) -0.0055(6) -0.0074(6) 0.0208(6)
Cs5 0.0363(6) 0.0713(7) 0.0400(6) 0.0055(6) -0.0043(5) -0.0099(5)
Cl1 0.125(9) 0.110(6) 0.117(8) 0.000(6) 0.013(6) -0.002(6)

loop_
_atom_type_symbol
_atom_type_description
_atom_type_scat_dispersion_real
_atom_type_scat_dispersion_imag
_atom_type_scat_source
As As 0.0499 2.0058 'International Tables Vol C Tables 4.2.6.8 and 6.1.1.4'
Cs Cs -0.3680 2.1192 'International Tables Vol C Tables 4.2.6.8 and 6.1.1.4'
O O 0.0106 0.0060 'International Tables Vol C Tables 4.2.6.8 and 6.1.1.4'
V V 0.3005 0.5294 'International Tables Vol C Tables 4.2.6.8 and 6.1.1.4'
Cl Cl 0.1484 0.1585 'International Tables Vol C Tables 4.2.6.8 and 6.1.1.4'

loop_
_geom_angle_atom_site_label_1
_geom_angle_atom_site_label_2
_geom_angle_atom_site_label_3
_geom_angle
O2 As1 O40 99.3(5)
O2 As1 O15 100.6(5)
O40 As1 O15 98.8(5)
O16 As2 O1 99.4(6)
O16 As2 O15 98.5(5)
O1 As2 O15 100.4(5)
O4 As3 O3 99.5(5)
O4 As3 O17 98.6(5)
O3 As3 O17 100.2(5)
O33 As4 O32 100.2(5)
O33 As4 O34 100.0(5)
O32 As4 O34 98.7(6)
O19 As5 O5 99.9(5)
O19 As5 O17 98.8(5)
O5 As5 O17 99.4(5)
O6 As6 O35 100.0(5)
O6 As6 O32 100.5(6)
O35 As6 O32 98.9(6)
O20 As7 O18 99.3(5)
O20 As7 O21 100.2(5)
O18 As7 O21 98.8(5)
O39 As8 O21 98.9(5)
O39 As8 O7 100.2(5)
O21 As8 O7 100.3(5)
O14 V1 O8 108.5(6)
O14 V1 O27 105.5(6)
O8 V1 O27 84.3(5)
O14 V1 O6 109.2(6)
O8 V1 O6 80.5(5)
O27 V1 O6 145.1(4)
O14 V1 O33 108.0(6)
O8 V1 O33 142.9(4)
O27 V1 O33 79.8(5)
O6 V1 O33 93.8(5)
O14 V1 V3 110.9(4)
O8 V1 V3 41.9(3)
O27 V1 V3 42.5(3)
O6 V1 V3 117.3(3)
O33 V1 V3 116.3(3)
O14 V1 V6 111.1(5)
O8 V1 V6 116.2(3)
O27 V1 V6 38.2(3)
O6 V1 V6 127.1(3)
O33 V1 V6 41.6(3)
V3 V1 V6 77.62(10)
O14 V1 V9 113.9(5)
O8 V1 V9 38.9(3)
O27 V1 V9 117.7(4)
O6 V1 V9 41.7(3)
O33 V1 V9 126.2(3)
V3 V1 V9 78.24(10)
V6 V1 V9 134.08(10)
O42 V2 O3 106.6(6)
O42 V2 O5 105.7(6)
O3 V2 O5 92.5(5)
O42 V2 O2 107.9(6)
O3 V2 O2 145.5(5)
O5 V2 O2 78.3(4)
O42 V2 O1 109.2(6)
O3 V2 O1 76.9(4)
O5 V2 O1 145.1(5)
O2 V2 O1 91.7(5)
O42 V2 V3 113.9(5)
O3 V2 V3 122.6(4)
O5 V2 V3 39.0(3)
O2 V2 V3 39.4(3)
O1 V2 V3 122.1(4)
O42 V2 V5 114.3(5)
O3 V2 V5 38.0(3)
O5 V2 V5 122.3(3)
O2 V2 V5 122.6(3)
O1 V2 V5 39.0(3)
V3 V2 V5 131.83(12)
O22 V3 O8 106.9(5)
O22 V3 O27 107.1(6)
O8 V3 O27 83.8(4)
O22 V3 O5 105.8(6)
O8 V3 O5 89.9(4)
O27 V3 O5 146.9(5)
O22 V3 O2 104.5(5)
O8 V3 O2 148.3(4)
O27 V3 O2 90.7(5)
O5 V3 O2 77.9(4)
O22 V3 V1 110.9(4)
O8 V3 V1 41.4(3)
O27 V3 V1 42.5(3)
O5 V3 V1 125.2(3)
O2 V3 V1 127.3(3)
O22 V3 V2 111.6(4)
O8 V3 V2 121.7(3)
O27 V3 V2 122.1(3)
O5 V3 V2 38.8(3)
O2 V3 V2 39.2(3)
V1 V3 V2 137.49(11)
O23 V4 O9 108.7(5)
O23 V4 O30 109.0(6)
O9 V4 O30 142.3(5)
O23 V4 O20 104.2(5)
O9 V4 O20 80.7(5)
O30 V4 O20 91.0(5)
O23 V4 O16 106.4(6)
O9 V4 O16 89.1(5)
O30 V4 O16 79.5(4)
O20 V4 O16 149.3(5)
O23 V4 V13 110.4(4)
O9 V4 V13 39.2(3)
O30 V4 V13 124.0(4)
O20 V4 V13 41.6(3)
O16 V4 V13 123.5(3)
O23 V4 V11 112.9(5)
O9 V4 V11 121.7(3)
O30 V4 V11 38.2(3)
O20 V4 V11 123.8(3)
O16 V4 V11 41.3(3)
V13 V4 V11 136.67(11)
O24 V5 O10 108.4(6)
O24 V5 O9 107.3(6)
O10 V5 O9 82.0(5)
O24 V5 O3 108.6(6)
O10 V5 O3 90.2(5)
O9 V5 O3 143.9(5)
O24 V5 O1 105.5(6)
O10 V5 O1 146.1(5)
O9 V5 O1 90.1(5)
O3 V5 O1 77.1(4)
O24 V5 V13 111.2(4)
O10 V5 V13 41.1(3)
O9 V5 V13 41.0(3)
O3 V5 V13 124.4(4)
O1 V5 V13 125.1(4)
O24 V5 V2 113.2(4)
O10 V5 V2 121.0(4)
O9 V5 V2 120.7(3)
O3 V5 V2 38.0(3)
O1 V5 V2 39.1(3)
V13 V5 V2 135.52(11)
O36 V6 O27 109.4(5)
O36 V6 O11 106.7(5)
O27 V6 O11 143.8(5)
O36 V6 O40 106.7(5)
O27 V6 O40 89.9(5)
O11 V6 O40 79.0(5)
O36 V6 O33 104.2(5)
O27 V6 O33 80.5(5)
O11 V6 O33 91.4(5)
O40 V6 O33 149.1(5)
O36 V6 V1 111.5(4)
O27 V6 V1 39.1(3)
O11 V6 V1 124.5(3)
O40 V6 V1 123.7(4)
O33 V6 V1 41.5(3)
O36 V6 V11 111.9(4)
O27 V6 V11 122.5(4)
O11 V6 V11 38.1(3)
O40 V6 V11 40.9(3)
O33 V6 V11 123.7(3)
V1 V6 V11 136.60(11)
O38 V7 O25 107.4(6)
O38 V7 O28 107.0(6)
O25 V7 O28 84.6(5)
O38 V7 O39 105.5(7)
O25 V7 O39 89.8(5)
O28 V7 O39 147.2(5)
O38 V7 O35 105.8(6)
O25 V7 O35 146.4(5)
O28 V7 O35 90.0(5)
O39 V7 O35 77.1(5)
O38 V7 V14 110.4(6)
O25 V7 V14 41.9(3)
O28 V7 V14 42.9(3)
O39 V7 V14 126.1(3)
O35 V7 V14 126.8(4)
O38 V7 V12 112.5(6)
O25 V7 V12 120.7(4)
O28 V7 V12 121.0(3)
O39 V7 V12 38.8(3)
O35 V7 V12 38.4(3)
V14 V7 V12 137.08(13)
O37 V8 O25 110.5(5)
O37 V8 O10 109.8(5)
O25 V8 O10 139.7(5)
O37 V8 O7 105.7(5)
O25 V8 O7 91.0(5)
O10 V8 O7 79.3(5)
O37 V8 O4 104.2(5)
O25 V8 O4 78.3(5)
O10 V8 O4 90.8(5)
O7 V8 O4 150.1(4)
O37 V8 V13 112.5(4)
O25 V8 V13 121.5(4)
O10 V8 V13 39.0(3)
O7 V8 V13 40.3(3)
O4 V8 V13 124.9(4)
O37 V8 V14 111.7(4)
O25 V8 V14 37.1(3)
O10 V8 V14 122.2(3)
O7 V8 V14 123.7(3)
O4 V8 V14 41.2(3)
V13 V8 V14 135.72(11)
O12 V9 O28 111.0(6)
O12 V9 O8 110.7(6)
O28 V9 O8 138.3(5)
O12 V9 O6 104.4(5)
O28 V9 O6 90.2(5)
O8 V9 O6 79.2(5)
O12 V9 O19 105.8(5)
O28 V9 O19 79.2(5)
O8 V9 O19 90.0(5)
O6 V9 O19 149.8(5)
O12 V9 V1 112.0(4)
O28 V9 V1 121.0(3)
O8 V9 V1 38.1(3)
O6 V9 V1 41.2(3)
O19 V9 V1 123.5(3)
O12 V9 V14 113.5(4)
O28 V9 V14 37.7(3)
O8 V9 V14 120.9(3)
O6 V9 V14 123.1(3)
O19 V9 V14 41.6(3)
V1 V9 V14 134.45(11)
O29 V10 O30 107.4(6)
O29 V10 O11 107.3(6)
O30 V10 O11 84.3(5)
O29 V10 O18 105.8(6)
O30 V10 O18 90.0(5)
O11 V10 O18 146.6(4)
O29 V10 O34 104.5(6)
O30 V10 O34 147.6(5)
O11 V10 O34 91.7(5)
O18 V10 O34 75.8(4)
O29 V10 V11 111.7(5)
O30 V10 V11 42.3(4)
O11 V10 V11 42.1(3)
O18 V10 V11 125.6(3)
O34 V10 V11 127.4(4)
O29 V10 V12 113.4(5)
O30 V10 V12 119.9(4)
O11 V10 V12 120.7(3)
O18 V10 V12 38.1(3)
O34 V10 V12 38.1(3)
V11 V10 V12 134.90(12)
O26 V11 O11 109.5(5)
O26 V11 O30 109.8(6)
O11 V11 O30 85.9(5)
O26 V11 O40 106.6(6)
O11 V11 O40 79.3(5)
O30 V11 O40 143.5(5)
O26 V11 O16 106.1(6)
O11 V11 O16 144.3(5)
O30 V11 O16 79.9(4)
O40 V11 O16 93.1(4)
O26 V11 V10 115.3(5)
O11 V11 V10 43.0(3)
O30 V11 V10 43.0(3)
O40 V11 V10 116.2(3)
O16 V11 V10 117.0(3)
O26 V11 V6 113.7(4)
O11 V11 V6 38.2(3)
O30 V11 V6 117.2(3)
O40 V11 V6 41.0(3)
O16 V11 V6 125.2(3)
V10 V11 V6 77.80(10)
O26 V11 V4 113.4(4)
O11 V11 V4 117.9(3)
O30 V11 V4 38.3(3)
O40 V11 V4 125.4(3)
O16 V11 V4 41.6(3)
V10 V11 V4 78.18(9)
V6 V11 V4 132.62(12)
O41 V12 O34 104.7(6)
O41 V12 O18 104.0(5)
O34 V12 O18 77.7(4)
O41 V12 O35 108.6(6)
O34 V12 O35 94.1(4)
O18 V12 O35 147.4(5)
O41 V12 O39 106.1(6)
O34 V12 O39 149.2(5)
O18 V12 O39 94.2(4)
O35 V12 O39 76.7(5)
O41 V12 V10 112.7(5)
O34 V12 V10 39.6(3)
O18 V12 V10 38.4(3)
O35 V12 V10 123.6(3)
O39 V12 V10 123.7(4)
O41 V12 V7 114.6(5)
O34 V12 V7 125.1(4)
O18 V12 V7 124.1(3)
O35 V12 V7 38.6(3)
O39 V12 V7 38.2(3)
V10 V12 V7 132.63(12)
O13 V13 O9 109.2(6)
O13 V13 O10 109.2(6)
O9 V13 O10 82.3(4)
O13 V13 O7 107.0(6)
O9 V13 O7 143.5(4)
O10 V13 O7 81.2(5)
O13 V13 O20 107.0(6)
O9 V13 O20 80.2(5)
O10 V13 O20 143.3(5)
O7 V13 O20 94.2(4)
O13 V13 V5 113.1(4)
O9 V13 V5 41.7(3)
O10 V13 V5 40.7(3)
O7 V13 V5 116.8(3)
O20 V13 V5 116.8(4)
O13 V13 V4 112.5(5)
O9 V13 V4 38.9(3)
O10 V13 V4 115.7(3)
O7 V13 V4 126.9(3)
O20 V13 V4 41.4(3)
V5 V13 V4 78.20(10)
O13 V13 V8 113.3(5)
O9 V13 V8 115.9(3)
O10 V13 V8 39.7(3)
O7 V13 V8 41.6(3)
O20 V13 V8 126.4(3)
V5 V13 V8 77.64(10)
V4 V13 V8 133.60(10)
O31 V14 O25 108.1(6)
O31 V14 O28 109.7(6)
O25 V14 O28 85.9(5)
O31 V14 O4 105.6(6)
O25 V14 O4 80.0(5)
O28 V14 O4 144.5(5)
O31 V14 O19 107.6(6)
O25 V14 O19 144.1(5)
O28 V14 O19 79.3(4)
O4 V14 O19 93.4(5)
O31 V14 V7 113.0(5)
O25 V14 V7 42.9(3)
O28 V14 V7 43.2(3)
O4 V14 V7 117.7(3)
O19 V14 V7 117.3(3)
O31 V14 V8 111.3(5)
O25 V14 V8 38.2(3)
O28 V14 V8 118.3(3)
O4 V14 V8 41.8(3)
O19 V14 V8 126.6(3)
V7 V14 V8 78.65(10)
O31 V14 V9 113.9(5)
O25 V14 V9 117.4(4)
O28 V14 V9 37.4(3)
O4 V14 V9 126.6(4)
O19 V14 V9 41.8(3)
V7 V14 V9 78.06(10)
V8 V14 V9 134.38(12)
As2 O1 V5 122.0(6)
As2 O1 V2 136.0(7)
V5 O1 V2 102.0(5)
As1 O2 V2 136.0(7)
As1 O2 V3 122.5(6)
V2 O2 V3 101.4(5)
As3 O3 V5 122.8(6)
As3 O3 V2 133.1(6)
V5 O3 V2 104.0(5)
As3 O4 V14 137.8(6)
As3 O4 V8 123.9(6)
V14 O4 V8 97.0(5)
As5 O5 V2 134.9(6)
As5 O5 V3 122.7(6)
V2 O5 V3 102.2(5)
As6 O6 V1 136.3(6)
As6 O6 V9 124.9(6)
V1 O6 V9 97.1(5)
As8 O7 V13 137.0(6)
As8 O7 V8 123.4(6)
V13 O7 V8 98.1(5)
V1 O8 V3 96.7(5)
V1 O8 V9 103.1(5)
V3 O8 V9 147.2(6)
V4 O9 V13 101.9(5)
V4 O9 V5 147.8(6)
V13 O9 V5 97.3(5)
V5 O10 V13 98.2(5)
V5 O10 V8 146.6(6)
V13 O10 V8 101.3(5)
V11 O11 V6 103.7(5)
V11 O11 V10 94.9(5)
V6 O11 V10 144.4(6)
As1 O15 As2 130.2(6)
As2 O16 V11 136.9(5)
As2 O16 V4 125.5(5)
V11 O16 V4 97.1(4)
As3 O17 As5 131.0(6)
As5 O19 V14 137.5(6)
As5 O19 V9 124.3(6)
V14 O19 V9 96.6(5)
As7 O18 V12 133.1(6)
As7 O18 V10 123.3(5)
V12 O18 V10 103.5(4)
As7 O20 V4 125.5(6)
As7 O20 V13 136.7(6)
V4 O20 V13 97.0(5)
As8 O21 As7 132.0(7)
V14 O25 V7 95.2(5)
V14 O25 V8 104.6(5)
V7 O25 V8 147.3(7)
V6 O27 V3 146.2(6)
V6 O27 V1 102.8(5)
V3 O27 V1 95.0(5)
V9 O28 V14 104.9(5)
V9 O28 V7 147.5(6)
V14 O28 V7 93.9(5)
V11 O30 V4 103.5(5)
V11 O30 V10 94.8(5)
V4 O30 V10 145.8(7)
As4 O32 As6 131.7(6)
As4 O33 V1 137.0(6)
As4 O33 V6 125.6(6)
V1 O33 V6 96.9(5)
As4 O34 V12 134.6(7)
As4 O34 V10 122.6(7)
V12 O34 V10 102.3(5)
As6 O35 V12 134.4(7)
As6 O35 V7 122.6(7)
V12 O35 V7 103.0(5)
As8 O39 V7 123.7(6)
As8 O39 V12 133.2(6)
V7 O39 V12 103.0(5)
As1 O40 V11 136.4(6)
As1 O40 V6 125.2(6)
V11 O40 V6 98.0(5)

loop_
_geom_bond_atom_site_label_1
_geom_bond_atom_site_label_2
_geom_bond_distance
As1 O2 1.761(11)
As1 O40 1.772(11)
As1 O15 1.798(10)
As2 O16 1.750(10)
As2 O1 1.760(12)
As2 O15 1.815(10)
As3 O4 1.749(12)
As3 O3 1.791(12)
As3 O17 1.804(10)
As4 O33 1.754(12)
As4 O32 1.777(12)
As4 O34 1.781(10)
As5 O19 1.736(11)
As5 O5 1.758(11)
As5 O17 1.806(10)
As6 O6 1.756(11)
As6 O35 1.759(10)
As6 O32 1.796(12)
As7 O20 1.774(12)
As7 O18 1.776(10)
As7 O21 1.792(11)
As8 O39 1.755(10)
As8 O21 1.776(11)
As8 O7 1.784(11)
V1 O14 1.606(10)
V1 O8 1.899(11)
V1 O27 1.934(11)
V1 O6 1.991(12)
V1 O33 1.997(11)
V1 V3 2.852(4)
V1 V6 2.993(4)
V1 V9 3.001(4)
V2 O42 1.588(12)
V2 O3 1.969(11)
V2 O5 1.980(11)
V2 O2 1.993(11)
V2 O1 1.997(12)
V2 V3 3.091(3)
V2 V5 3.100(3)
V3 O22 1.618(12)
V3 O8 1.918(11)
V3 O27 1.934(12)
V3 O5 1.991(10)
V3 O2 2.000(12)
V4 O23 1.621(10)
V4 O9 1.904(11)
V4 O30 1.919(12)
V4 O20 1.974(11)
V4 O16 2.012(9)
V4 V13 2.965(4)
V4 V11 3.009(3)
V5 O24 1.599(10)
V5 O10 1.907(11)
V5 O9 1.943(11)
V5 O3 1.967(12)
V5 O1 1.993(12)
V5 V13 2.895(4)
V6 O36 1.626(10)
V6 O27 1.896(11)
V6 O11 1.914(11)
V6 O40 1.992(11)
V6 O33 2.002(11)
V6 V11 3.005(3)
V7 O38 1.587(13)
V7 O25 1.917(11)
V7 O28 1.925(10)
V7 O39 1.981(12)
V7 O35 1.998(12)
V7 V14 2.804(4)
V7 V12 3.120(4)
V8 O37 1.596(10)
V8 O25 1.927(11)
V8 O10 1.948(11)
V8 O7 2.008(11)
V8 O4 2.021(12)
V8 V13 2.994(4)
V8 V14 3.012(4)
V9 O12 1.605(10)
V9 O28 1.903(11)
V9 O8 1.933(12)
V9 O6 2.012(11)
V9 O19 2.032(10)
V9 V14 3.026(4)
V10 O29 1.592(12)
V10 O30 1.939(11)
V10 O11 1.940(11)
V10 O18 1.991(10)
V10 O34 2.031(12)
V10 V11 2.835(4)
V10 V12 3.113(4)
V11 O26 1.600(11)
V11 O11 1.908(11)
V11 O30 1.913(12)
V11 O40 1.989(11)
V11 O16 2.003(10)
V12 O41 1.586(11)
V12 O34 1.967(12)
V12 O18 1.974(10)
V12 O35 1.990(13)
V12 O39 2.005(11)
V13 O13 1.615(9)
V13 O9 1.915(11)
V13 O10 1.923(11)
V13 O7 1.955(12)
V13 O20 1.984(11)
V14 O31 1.589(12)
V14 O25 1.879(12)
V14 O28 1.913(11)
V14 O4 2.000(12)
V14 O19 2.022(11)
